data_4317549
loop_
_publ_author_name
'Rodrigue Lescou\"ezec'
'Francesc Lloret'
'Miguel Julve'
'Jacqueline Vaissermann'
'Michel Verdaguer'

_publ_contact_author_email ' miguel.julve@uv.es '
_publ_contact_author_fax ' 0034 398 3001 '
_publ_contact_author_phone ' 0034 386 4856 '
_publ_section_title
;
 [Fe(bipy)(CN)4]- as a Versatile Building Block for the Design of
 Heterometallic Systems: Synthesis, Crystal Structure, and Magnetic
 Properties of PPh4[FeIII(bipy)(CN)4].H2O,
 [{FeIII(bipy)(CN)4}2MII(H2O)4].4H2O, and [{FeIII(bipy)(CN)4}2ZnII].2H2O
 [bipy = 2,2'-Bipyridine; M = Mn and Zn]
;
_journal_name_full 'Inorganic Chemistry'
_journal_page_first 818
_journal_page_last 826
_journal_paper_doi 10.1021/ic0107882
_journal_volume 41
_journal_year 2002
_chemical_compound_source
;
?
;
_chemical_formula_moiety ' C14 H8 Fe1 N6 1-, C24 H20 P1 1+, H2O'
_chemical_formula_sum 'C38 H30 Fe N6 O P'
_chemical_formula_weight 673.5
_chemical_name_systematic
;
 ?
;
_space_group_IT_number 14
_symmetry_cell_setting monoclinic
_symmetry_space_group_name_Hall '-P 2ybc'
_symmetry_space_group_name_H-M 'P 1 21/c 1'
_atom_sites_solution_hydrogens geom
_atom_sites_solution_primary direct
_audit_creation_date 01-02-07
_audit_creation_method CRYSTALS
_cell_angle_alpha 90
_cell_angle_beta 100.70(3)
_cell_angle_gamma 90
_cell_formula_units_Z 4
_cell_length_a 12.013(4)
_cell_length_b 19.888(8)
_cell_length_c 14.486(6)
_cell_measurement_reflns_used 25
_cell_measurement_temperature 295
_cell_measurement_theta_max 9
_cell_measurement_theta_min 8
_cell_volume 3401(2)
_computing_cell_refinement 'CAD-4 software (Enraf-Nonius, 1989)'
_computing_data_collection 'CAD-4 software (Enraf-Nonius, 1989)'
_computing_data_reduction
;
RC93 (Watkin, D.J., Prout, C.K., Lilley, P.M.deQ. 1994)
;
_computing_molecular_graphics
;
 CAMERON (Watkin, Prout & Pearce,  1996)
;
_computing_publication_material
;
CRYSTALS Issue 10 (Watkin, Prout, Carruthers & Betteridge, 1996)
;
_computing_structure_refinement
;
CRYSTALS Issue 10 (Watkin, Prout, Carruthers & Betteridge, 1996)
;
_diffrn_ambient_temperature 295
_diffrn_measurement_device 'Enraf-nonius CAD4 '
_diffrn_measurement_method 2\q/\w
_diffrn_radiation_monochromator graphite
_diffrn_radiation_type 'Mo K\a'
_diffrn_radiation_wavelength 0.71069
_diffrn_reflns_av_R_equivalents 0.12
_diffrn_reflns_limit_h_max 11
_diffrn_reflns_limit_h_min 0
_diffrn_reflns_limit_k_max 19
_diffrn_reflns_limit_k_min 0
_diffrn_reflns_limit_l_max 13
_diffrn_reflns_limit_l_min -13
_diffrn_reflns_number 3511
_diffrn_reflns_theta_max 20
_diffrn_reflns_theta_min 1
_diffrn_standards_decay_% 13.57
_diffrn_standards_interval_time 3600
_diffrn_standards_number 2
_exptl_absorpt_coefficient_mu 0.53
_exptl_absorpt_correction_T_max 1.00
_exptl_absorpt_correction_T_min 0.87
_exptl_absorpt_correction_type DIFABS
_exptl_absorpt_process_details 'refined from delta-F'
_exptl_crystal_colour 'orange '
_exptl_crystal_density_diffrn 1.31
_exptl_crystal_description 'plate '
_exptl_crystal_F_000 1389.69
_exptl_crystal_size_max 0.3
_exptl_crystal_size_mid 0.2
_exptl_crystal_size_min 0.04
_refine_diff_density_max 0.41
_refine_diff_density_min -0.49
_refine_ls_extinction_method None
_refine_ls_goodness_of_fit_obs 1.1155
_refine_ls_hydrogen_treatment
;
 H atoms placed geometrically after each cycle. One overall isotropic thermal
 parameter refined.
;
_refine_ls_matrix_type full
_refine_ls_number_parameters 142
_refine_ls_number_reflns 955
_refine_ls_R_factor_obs 0.0830
_refine_ls_shift/esd_max 1.940626
_refine_ls_structure_factor_coef F
_refine_ls_weighting_scheme
;
 Chebychev polynomial (Carruthers & Watkin, 1979)
;
_refine_ls_wR_factor_obs 0.0927
_reflns_number_observed 955
_reflns_number_total 3182
_reflns_observed_criterion >2.00\s(I)
_cod_data_source_file ic0107882_1.cif
_cod_data_source_block CRYSTALS_cif
_cod_depositor_comments
;
The following automatic conversions were performed:

'_cell_measurement_temperature' value '295K' was changed to '295' -
the value should be numeric and without a unit
designator.

'_diffrn_ambient_temperature' value '295K' was changed
to '295' - the value should be numeric and without a unit designator.

Automatic conversion script
Id: cif_fix_values 1569 2011-02-09 13:29:24Z adriana 

The following automatic conversions were performed:

'_symmetry_cell_setting' value 'Monoclinic ' changed to 'monoclinic'
according to the built-in table from CIF Core dictionary named
'cif_core.dic' version 2.4.1 from 2010-06-29.

Automatic conversion script
Id: cif_fix_values 1646 2011-03-28 12:23:43Z adriana 

The following automatic conversions were performed:

'_atom_sites_solution_primary' value 'Direct_Methods' was changed to
'direct'.

'_atom_sites_solution_hydrogens' value 'Geometric' was changed to
'geom'.

Automatic conversion script
Id: cif_fix_values 6452 2018-10-05 10:23:21Z andrius 
;
_cod_original_cell_volume 3400(2)
_cod_original_sg_symbol_H-M 'P 1 21/c 1 '
_cod_original_formula_sum ' C38 H30 Fe1 N6 O1 P1'
_cod_database_code 4317549

loop_
_symmetry_equiv_pos_as_xyz
x,y,z
-x,-y,-z
-x,y+1/2,-z+1/2
x,-y+1/2,z+1/2

loop_
_atom_site_label
_atom_site_fract_x
_atom_site_fract_y
_atom_site_fract_z
_atom_site_U_iso_or_equiv
_atom_site_occupancy
_atom_site_thermal_displace_type
FE1 0.5061(3) 0.1473(2) -0.1788(2) 0.034(1) 1.0000 Uiso
N1 0.390(2) 0.282(1) -0.203(1) 0.067(7) 1.0000 Uiso
N2 0.471(2) 0.141(1) -0.392(2) 0.068(6) 1.0000 Uiso
N3 0.272(2) 0.089(1) -0.172(1) 0.060(6) 1.0000 Uiso
N4 0.737(2) 0.212(1) -0.176(1) 0.057(6) 1.0000 Uiso
N11 0.540(1) 0.145(1) -0.039(1) 0.045(5) 1.0000 Uiso
N12 0.579(1) 0.0565(9) -0.159(1) 0.040(5) 1.0000 Uiso
C1 0.437(2) 0.232(1) -0.190(2) 0.042(7) 1.0000 Uiso
C2 0.477(2) 0.143(1) -0.311(2) 0.062(8) 1.0000 Uiso
C3 0.360(2) 0.111(1) -0.180(1) 0.035(6) 1.0000 Uiso
C4 0.649(2) 0.188(1) -0.179(1) 0.038(6) 1.0000 Uiso
C11 0.511(2) 0.199(1) 0.017(2) 0.040(6) 1.0000 Uiso
C12 0.538(2) 0.187(1) 0.114(2) 0.052(7) 1.0000 Uiso
C13 0.581(2) 0.129(1) 0.153(2) 0.050(7) 1.0000 Uiso
C14 0.618(2) 0.082(1) 0.099(2) 0.054(8) 1.0000 Uiso
C15 0.591(2) 0.091(1) -0.001(1) 0.026(6) 1.0000 Uiso
C16 0.618(2) 0.041(1) -0.069(2) 0.041(7) 1.0000 Uiso
C17 0.675(2) -0.020(1) -0.044(2) 0.060(8) 1.0000 Uiso
C18 0.694(2) -0.063(1) -0.112(2) 0.069(8) 1.0000 Uiso
C19 0.654(2) -0.044(1) -0.205(2) 0.051(8) 1.0000 Uiso
C20 0.596(2) 0.017(1) -0.226(2) 0.064(8) 1.0000 Uiso
P1 0.9696(5) 0.0937(3) 0.3261(5) 0.045(2) 1.0000 Uiso
C21 0.839(1) 0.0819(8) 0.366(1) 0.042(7) 1.0000 Uiso
C22 0.786(1) 0.0196(6) 0.363(1) 0.044(7) 1.0000 Uiso
C23 0.680(1) 0.0139(6) 0.388(1) 0.048(7) 1.0000 Uiso
C24 0.627(1) 0.0706(9) 0.416(1) 0.068(8) 1.0000 Uiso
C25 0.680(1) 0.1330(7) 0.418(1) 0.057(8) 1.0000 Uiso
C26 0.786(1) 0.1386(6) 0.393(1) 0.056(7) 1.0000 Uiso
C31 0.947(1) 0.1295(8) 0.2110(9) 0.049(7) 1.0000 Uiso
C32 0.869(1) 0.1815(9) 0.188(1) 0.062(8) 1.0000 Uiso
C33 0.850(1) 0.2084(8) 0.097(1) 0.09(1) 1.0000 Uiso
C34 0.909(2) 0.183(1) 0.0306(9) 0.064(8) 1.0000 Uiso
C35 0.986(2) 0.131(1) 0.054(1) 0.11(1) 1.0000 Uiso
C36 1.005(1) 0.1043(8) 0.144(1) 0.074(9) 1.0000 Uiso
C41 1.040(1) 0.0167(7) 0.319(1) 0.042(7) 1.0000 Uiso
C42 0.987(1) -0.032(1) 0.257(1) 0.070(8) 1.0000 Uiso
C43 1.040(2) -0.0938(8) 0.251(1) 0.08(1) 1.0000 Uiso
C44 1.147(2) -0.1062(7) 0.305(1) 0.081(9) 1.0000 Uiso
C45 1.199(1) -0.057(1) 0.367(1) 0.080(9) 1.0000 Uiso
C46 1.146(1) 0.0042(8) 0.374(1) 0.051(7) 1.0000 Uiso
C51 1.052(1) 0.1495(8) 0.406(1) 0.059(7) 1.0000 Uiso
C52 1.112(1) 0.2026(9) 0.3764(8) 0.055(7) 1.0000 Uiso
C53 1.183(1) 0.2418(7) 0.442(1) 0.068(8) 1.0000 Uiso
C54 1.193(1) 0.2279(8) 0.537(1) 0.069(9) 1.0000 Uiso
C55 1.133(2) 0.1748(9) 0.5670(8) 0.078(9) 1.0000 Uiso
C56 1.063(1) 0.1356(7) 0.501(1) 0.060(8) 1.0000 Uiso
O100 1.358(1) 0.1052(9) 0.425(1) 0.076(6) 1.0000 Uiso
H111 0.4746 0.2419 -0.0104 0.21(2) 1.0000 Uiso
H121 0.5247 0.2243 0.1573 0.21(2) 1.0000 Uiso
H131 0.5857 0.1210 0.2222 0.21(2) 1.0000 Uiso
H141 0.6616 0.0417 0.1274 0.21(2) 1.0000 Uiso
H171 0.7008 -0.0320 0.0233 0.21(2) 1.0000 Uiso
H181 0.7348 -0.1062 -0.0956 0.21(2) 1.0000 Uiso
H191 0.6669 -0.0747 -0.2566 0.21(2) 1.0000 Uiso
H201 0.5690 0.0302 -0.2933 0.21(2) 1.0000 Uiso
H221 0.8245 -0.0212 0.3435 0.21(2) 1.0000 Uiso
H231 0.6425 -0.0310 0.3866 0.21(2) 1.0000 Uiso
H241 0.5511 0.0665 0.4339 0.21(2) 1.0000 Uiso
H251 0.6417 0.1738 0.4380 0.21(2) 1.0000 Uiso
H261 0.8236 0.1835 0.3949 0.21(2) 1.0000 Uiso
H321 0.8271 0.1996 0.2355 0.21(2) 1.0000 Uiso
H331 0.7948 0.2458 0.0805 0.21(2) 1.0000 Uiso
H341 0.8955 0.2025 -0.0342 0.21(2) 1.0000 Uiso
H351 1.0285 0.1130 0.0061 0.21(2) 1.0000 Uiso
H361 1.0607 0.0668 0.1611 0.21(2) 1.0000 Uiso
H421 0.9110 -0.0233 0.2182 0.21(2) 1.0000 Uiso
H431 1.0025 -0.1289 0.2063 0.21(2) 1.0000 Uiso
H441 1.1848 -0.1504 0.3002 0.21(2) 1.0000 Uiso
H451 1.2757 -0.0662 0.4060 0.21(2) 1.0000 Uiso
H461 1.1842 0.0394 0.4179 0.21(2) 1.0000 Uiso
H521 1.1042 0.2127 0.3079 0.21(2) 1.0000 Uiso
H531 1.2257 0.2800 0.4208 0.21(2) 1.0000 Uiso
H541 1.2441 0.2561 0.5847 0.21(2) 1.0000 Uiso
H551 1.1410 0.1647 0.6355 0.21(2) 1.0000 Uiso
H561 1.0195 0.0974 0.5226 0.21(2) 1.0000 Uiso

loop_
_atom_type_symbol
_atom_type_scat_dispersion_real
_atom_type_scat_dispersion_imag
_atom_type_scat_Cromer_Mann_a1
_atom_type_scat_Cromer_Mann_b1
_atom_type_scat_Cromer_Mann_a2
_atom_type_scat_Cromer_Mann_b2
_atom_type_scat_Cromer_Mann_a3
_atom_type_scat_Cromer_Mann_b3
_atom_type_scat_Cromer_Mann_a4
_atom_type_scat_Cromer_Mann_b4
_atom_type_scat_Cromer_Mann_c
_atom_type_scat_source
'C   ' 0.0020 0.0020 2.3100 20.8439 1.0200 10.2075 1.5886 0.5687 0.8650 51.6512 0.2156 International_Tables_Vol_IV_Table_2.2B
'H   ' 0.0000 0.0000 0.4930 10.5109 0.3229 26.1257 0.1402 3.1424 0.0408 57.7997 0.0030 International_Tables_Vol_IV_Table_2.2B
'O   ' 0.0080 0.0060 3.0485 13.2771 2.2868 5.7011 1.5463 0.3239 0.8670 32.9089 0.2508 International_Tables_Vol_IV_Table_2.2B
'N   ' 0.0040 0.0030 12.2126 0.0057 3.1322 9.8933 2.0125 28.9975 1.1663 0.5826 -11.5290 International_Tables_Vol_IV_Table_2.2B
'P   ' 0.0900 0.0950 6.4345 1.9067 4.1791 27.1570 1.7800 0.5260 1.4908 68.1645 1.1149 International_Tables_Vol_IV_Table_2.2B
'Fe  ' 0.3010 0.8450 11.7695 4.7611 7.3573 0.3072 3.5222 15.3535 2.3045 76.8805 1.0369 International_Tables_Vol_IV_Table_2.2B

loop_
_geom_angle_atom_site_label_1
_geom_angle_site_symmetry_1
_geom_angle_atom_site_label_2
_geom_angle_site_symmetry_2
_geom_angle_atom_site_label_3
_geom_angle_site_symmetry_3
_geom_angle
_geom_angle_publ_flag
N11 . FE1 . N12 . 80.2(8) no
N11 . FE1 . C1 . 96.4(9) no
N12 . FE1 . C1 . 176.3(9) no
N11 . FE1 . C2 . 176.2(9) no
N12 . FE1 . C2 . 96.1(10) no
C1 . FE1 . C2 . 87.3(10) no
N11 . FE1 . C3 . 90.8(8) no
N12 . FE1 . C3 . 92.1(8) no
C1 . FE1 . C3 . 86.6(9) no
C2 . FE1 . C3 . 88.8(9) no
N11 . FE1 . C4 . 89.8(8) no
N12 . FE1 . C4 . 91.0(9) no
C1 . FE1 . C4 . 90.3(10) no
C2 . FE1 . C4 . 90.8(10) no
C3 . FE1 . C4 . 176.9(10) no
FE1 . N11 . C11 . 122.6(15) no
FE1 . N11 . C15 . 116.5(15) no
C11 . N11 . C15 . 121.0(18) no
FE1 . N12 . C16 . 114.9(15) no
FE1 . N12 . C20 . 124.1(18) no
C16 . N12 . C20 . 120.7(21) no
FE1 . C1 . N1 . 174.9(22) no
FE1 . C2 . N2 . 172.6(23) no
FE1 . C3 . N3 . 174.4(20) no
FE1 . C4 . N4 . 177.2(20) no
N11 . C11 . C12 . 114.0(20) no
N11 . C11 . H111 . 123.0(20) no
C12 . C11 . H111 . 123.0(23) no
C11 . C12 . C13 . 124.7(24) no
C11 . C12 . H121 . 117.6(24) no
C13 . C12 . H121 . 117.6(23) no
C12 . C13 . C14 . 119.4(23) no
C12 . C13 . H131 . 120.2(23) no
C14 . C13 . H131 . 120.3(23) no
C13 . C14 . C15 . 117.3(22) no
C13 . C14 . H141 . 121.4(24) no
C15 . C14 . H141 . 121.4(23) no
N11 . C15 . C14 . 122.7(20) no
N11 . C15 . C16 . 114.4(19) no
C14 . C15 . C16 . 122.9(21) no
N12 . C16 . C15 . 113.8(20) no
N12 . C16 . C17 . 121.2(22) no
C15 . C16 . C17 . 125.0(23) no
C16 . C17 . C18 . 120.1(25) no
C16 . C17 . H171 . 120.0(25) no
C18 . C17 . H171 . 119.9(27) no
C17 . C18 . C19 . 117.4(26) no
C17 . C18 . H181 . 121.4(28) no
C19 . C18 . H181 . 121.3(27) no
C18 . C19 . C20 . 120.7(24) no
C18 . C19 . H191 . 119.7(25) no
C20 . C19 . H191 . 119.6(24) no
N12 . C20 . C19 . 119.8(24) no
N12 . C20 . H201 . 120.2(26) no
C19 . C20 . H201 . 120.0(26) no
C21 . P1 . C31 . 111.0(8) no
C21 . P1 . C41 . 111.5(8) no
C31 . P1 . C41 . 106.6(8) no
C21 . P1 . C51 . 106.9(8) no
C31 . P1 . C51 . 109.4(8) no
C41 . P1 . C51 . 111.6(9) no
P1 . C21 . C22 . 122.2(10) no
P1 . C21 . C26 . 117.7(10) no
C22 . C21 . C26 . 119.981(8) no
C21 . C22 . C23 . 120.002(6) no
C21 . C22 . H221 . 120.0(13) no
C23 . C22 . H221 . 120.0(13) no
C22 . C23 . C24 . 120.017(9) no
C22 . C23 . H231 . 120.0(14) no
C24 . C23 . H231 . 120.0(14) no
C23 . C24 . C25 . 119.98(1) no
C23 . C24 . H241 . 120.0(14) no
C25 . C24 . H241 . 120.0(14) no
C24 . C25 . C26 . 120.002(9) no
C24 . C25 . H251 . 120.0(14) no
C26 . C25 . H251 . 120.0(14) no
C21 . C26 . C25 . 120.017(6) no
C21 . C26 . H261 . 120.0(14) no
C25 . C26 . H261 . 120.0(14) no
P1 . C31 . C32 . 120.4(12) no
P1 . C31 . C36 . 119.6(12) no
C32 . C31 . C36 . 119.994(6) no
C31 . C32 . C33 . 120.01(1) no
C31 . C32 . H321 . 120.0(16) no
C33 . C32 . H321 . 120.0(16) no
C32 . C33 . C34 . 120.00(1) no
C32 . C33 . H331 . 120.0(17) no
C34 . C33 . H331 . 120.0(17) no
C33 . C34 . C35 . 119.99(1) no
C33 . C34 . H341 . 120.0(18) no
C35 . C34 . H341 . 120.0(18) no
C34 . C35 . C36 . 120.00(2) no
C34 . C35 . H351 . 120.0(18) no
C36 . C35 . H351 . 120.0(18) no
C31 . C36 . C35 . 120.00(2) no
C31 . C36 . H361 . 120.0(17) no
C35 . C36 . H361 . 120.0(17) no
P1 . C41 . C42 . 118.6(12) no
P1 . C41 . C46 . 121.4(12) no
C42 . C41 . C46 . 120.009(5) no
C41 . C42 . C43 . 120.00(2) no
C41 . C42 . H421 . 120.0(16) no
C43 . C42 . H421 . 120.0(16) no
C42 . C43 . C44 . 119.99(2) no
C42 . C43 . H431 . 120.0(17) no
C44 . C43 . H431 . 120.0(17) no
C43 . C44 . C45 . 120.01(2) no
C43 . C44 . H441 . 120.0(18) no
C45 . C44 . H441 . 120.0(18) no
C44 . C45 . C46 . 120.00(2) no
C44 . C45 . H451 . 120.0(17) no
C46 . C45 . H451 . 120.0(17) no
C41 . C46 . C45 . 119.994(9) no
C41 . C46 . H461 . 120.0(16) no
C45 . C46 . H461 . 120.0(16) no
P1 . C51 . C52 . 122.3(11) no
P1 . C51 . C56 . 117.5(11) no
C52 . C51 . C56 . 119.985(8) no
C51 . C52 . C53 . 120.02(1) no
C51 . C52 . H521 . 120.0(16) no
C53 . C52 . H521 . 120.0(16) no
C52 . C53 . C54 . 119.99(1) no
C52 . C53 . H531 . 120.0(16) no
C54 . C53 . H531 . 120.0(16) no
C53 . C54 . C55 . 119.99(1) no
C53 . C54 . H541 . 120.0(16) no
C55 . C54 . H541 . 120.0(16) no
C54 . C55 . C56 . 120.02(1) no
C54 . C55 . H551 . 120.0(17) no
C56 . C55 . H551 . 120.0(16) no
C51 . C56 . C55 . 119.996(6) no
C51 . C56 . H561 . 120.0(16) no
C55 . C56 . H561 . 120.0(16) no

loop_
_geom_bond_atom_site_label_1
_geom_bond_site_symmetry_1
_geom_bond_atom_site_label_2
_geom_bond_site_symmetry_2
_geom_bond_distance
_geom_bond_publ_flag
FE1 . N11 . 1.98(2) yes
FE1 . N12 . 2.00(2) yes
FE1 . C1 . 1.87(2) yes
FE1 . C2 . 1.89(3) yes
FE1 . C3 . 1.90(2) yes
FE1 . C4 . 1.91(2) yes
N1 . C1 . 1.14(2) yes
N2 . C2 . 1.16(3) yes
N3 . C3 . 1.17(2) yes
N4 . C4 . 1.15(2) yes
N11 . C11 . 1.43(3) yes
N11 . C15 . 1.31(2) yes
N12 . C16 . 1.34(2) yes
N12 . C20 . 1.30(3) yes
C11 . C12 . 1.41(3) yes
C11 . H111 . 1.00(2) no
C12 . C13 . 1.35(3) yes
C12 . H121 . 1.00(2) no
C13 . C14 . 1.35(3) yes
C13 . H131 . 1.00(2) no
C14 . C15 . 1.44(3) yes
C14 . H141 . 1.00(2) no
C15 . C16 . 1.49(3) yes
C16 . C17 . 1.40(3) yes
C17 . C18 . 1.34(3) yes
C17 . H171 . 1.00(2) no
C18 . C19 . 1.39(3) yes
C18 . H181 . 1.00(3) no
C19 . C20 . 1.41(3) yes
C19 . H191 . 1.00(2) no
C20 . H201 . 1.00(3) no
P1 . C21 . 1.78(1) yes
P1 . C31 . 1.79(1) yes
P1 . C41 . 1.76(1) yes
P1 . C51 . 1.77(1) yes
C21 . C22 . 1.39014(8 yes
C21 . C26 . 1.3903(1) yes
C22 . C23 . 1.3906(1) yes
C22 . H221 . 1.00(1) no
C23 . C24 . 1.3903(1) yes
C23 . H231 . 1.00(1) no
C24 . C25 . 1.3901(1) yes
C24 . H241 . 1.00(1) no
C25 . C26 . 1.3906(1) yes
C25 . H251 . 1.00(1) no
C26 . H261 . 1.00(1) no
C31 . C32 . 1.3903(1) yes
C31 . C36 . 1.3902(1) yes
C32 . C33 . 1.3904(1) yes
C32 . H321 . 1.00(1) no
C33 . C34 . 1.3902(4) yes
C33 . H331 . 1.00(1) no
C34 . C35 . 1.3903(3) yes
C34 . H341 . 1.00(1) no
C35 . C36 . 1.39038(7 yes
C35 . H351 . 1.00(1) no
C36 . H361 . 1.00(1) no
C41 . C42 . 1.39224(8 yes
C41 . C46 . 1.39220(6 yes
C42 . C43 . 1.3920(3) yes
C42 . H421 . 1.00(1) no
C43 . C44 . 1.3922(2) yes
C43 . H431 . 1.00(1) no
C44 . C45 . 1.3923(3) yes
C44 . H441 . 1.00(1) no
C45 . C46 . 1.3920(1) yes
C45 . H451 . 1.00(1) no
C46 . H461 . 1.00(1) no
C51 . C52 . 1.3906(1) yes
C51 . C56 . 1.39 yes
C52 . C53 . 1.3907(3) yes
C52 . H521 . 1.00(1) no
C53 . C54 . 1.3903(1) yes
C53 . H531 . 1.00(1) no
C54 . C55 . 1.3906(2) yes
C54 . H541 . 1.00(1) no
C55 . C56 . 1.3907(3) yes
C55 . H551 . 1.00(1) no
C56 . H561 . 1.00(1) no
